data_4126624
loop_
_publ_author_name
'Back, Jisu'
'Park, Junbeom'
'Kim, Youngsuk'
'Kang, Haneol'
'Kim, Yonghwi'
'Park, Moon Jeong'
'Kim, Kimoon'
'Lee, Eunsung'

_publ_section_title
;
 Triazenyl Radicals Stabilized by N-Heterocyclic Carbenes.
;
_journal_name_full 'Journal of the American Chemical Society'
_journal_paper_doi 10.1021/jacs.7b08753
_journal_year 2017
_chemical_formula_moiety 'Cl, C54 H72 N7'
_chemical_formula_sum 'C54 H72 Cl N7'
_chemical_formula_weight 854.63
_space_group_crystal_system monoclinic
_space_group_IT_number 14
_space_group_name_Hall '-P 2ybc'
_space_group_name_H-M_alt 'P 1 21/c 1'
_symmetry_space_group_name_Hall '-P 2ybc'
_symmetry_space_group_name_H-M 'P 1 21/c 1'
_atom_sites_solution_hydrogens geom
_atom_sites_solution_primary dual
_audit_creation_date 2017-05-16
_audit_creation_method
;
Olex2 1.2
(compiled 2017.03.28 svn.r3405 for OlexSys, GUI svn.r5337)
;
_cell_angle_alpha 90
_cell_angle_beta 96.21(3)
_cell_angle_gamma 90
_cell_formula_units_Z 8
_cell_length_a 12.473(2)
_cell_length_b 32.135(6)
_cell_length_c 25.904(5)
_cell_measurement_reflns_used 31206
_cell_measurement_temperature 100
_cell_measurement_theta_max 24.316
_cell_measurement_theta_min 1.471
_cell_volume 10322(3)
_computing_cell_refinement HKL3000
_computing_data_collection 'PAL ADSC Quantum-210 ADX Program'
_computing_data_reduction HKL3000
_computing_molecular_graphics 'Olex2 (Dolomanov et al., 2009)'
_computing_publication_material 'Olex2 (Dolomanov et al., 2009)'
_computing_structure_refinement 'ShelXL (Sheldrick, 2015)'
_computing_structure_solution 'ShelXT (Sheldrick, 2015)'
_diffrn_ambient_temperature 100
_diffrn_measured_fraction_theta_full 0.994
_diffrn_measured_fraction_theta_max 0.994
_diffrn_measurement_device_type 'ADSC Q210 CCD area detector'
_diffrn_measurement_method 'omega scan'
_diffrn_radiation_monochromator 'Si(111) double crystal monochromator'
_diffrn_radiation_type synchrotron
_diffrn_radiation_wavelength 0.700
_diffrn_reflns_av_R_equivalents 0.0437
_diffrn_reflns_av_unetI/netI 0.0713
_diffrn_reflns_Laue_measured_fraction_full 0.994
_diffrn_reflns_Laue_measured_fraction_max 0.994
_diffrn_reflns_limit_h_max 14
_diffrn_reflns_limit_h_min -14
_diffrn_reflns_limit_k_max 37
_diffrn_reflns_limit_k_min -36
_diffrn_reflns_limit_l_max 30
_diffrn_reflns_limit_l_min -30
_diffrn_reflns_number 31206
_diffrn_reflns_point_group_measured_fraction_full 0.994
_diffrn_reflns_point_group_measured_fraction_max 0.994
_diffrn_reflns_theta_full 24.316
_diffrn_reflns_theta_max 24.316
_diffrn_reflns_theta_min 1.471
_diffrn_source 'PLSII 2D bending magnet'
_exptl_absorpt_coefficient_mu 0.111
_exptl_absorpt_correction_type none
_exptl_crystal_colour orange
_exptl_crystal_colour_primary orange
_exptl_crystal_density_diffrn 1.100
_exptl_crystal_description block
_exptl_crystal_F_000 3696
_exptl_crystal_size_max 0.15
_exptl_crystal_size_mid 0.15
_exptl_crystal_size_min 0.1
_refine_diff_density_max 1.199
_refine_diff_density_min -0.563
_refine_diff_density_rms 0.061
_refine_ls_extinction_method none
_refine_ls_goodness_of_fit_ref 1.047
_refine_ls_hydrogen_treatment constr
_refine_ls_matrix_type full
_refine_ls_number_parameters 1117
_refine_ls_number_reflns 17521
_refine_ls_number_restraints 0
_refine_ls_restrained_S_all 1.047
_refine_ls_R_factor_all 0.1446
_refine_ls_R_factor_gt 0.0836
_refine_ls_shift/su_max 0.001
_refine_ls_shift/su_mean 0.000
_refine_ls_structure_factor_coef Fsqd
_refine_ls_weighting_details 'w=1/[\s^2^(Fo^2^)+(0.1514P)^2^+2.0122P] where P=(Fo^2^+2Fc^2^)/3'
_refine_ls_weighting_scheme calc
_refine_ls_wR_factor_gt 0.2271
_refine_ls_wR_factor_ref 0.2663
_reflns_Friedel_coverage 0.000
_reflns_number_gt 9757
_reflns_number_total 17521
_reflns_threshold_expression 'I > 2\s(I)'
_cod_data_source_file 2a.cif
_cod_data_source_block p21c
_cod_original_cell_volume 10322(4)
_cod_database_code 4126624
_shelx_shelxl_version_number 2014/7
_shelx_space_group_comment
;
The symmetry employed for this shelxl refinement is uniquely defined
by the following loop, which should always be used as a source of
symmetry information in preference to the above space-group names.
They are only intended as comments.
;
_shelx_estimated_absorpt_t_max 0.989
_shelx_estimated_absorpt_t_min 0.984
_olex2_refinement_description
;
1. Fixed Uiso
 At 1.2 times of:
  All C(H) groups
 At 1.5 times of:
  All C(H,H,H) groups
2.a Ternary CH refined with riding coordinates:
 C10(H10), C13(H13), C22(H22), C25(H25), C37(H37), C40(H40), C49(H49),
 C52(H52), C64(H64), C67(H67), C76(H76), C79(H79), C91(H91), C94(H94),
 C103(H103), C106(H106)
2.b Me refined with riding coordinates:
 C11(H11A,H11B,H11C), C12(H12A,H12B,H12C), C14(H14A,H14B,H14C), C15(H15A,H15B,
 H15C), C23(H23A,H23B,H23C), C24(H24A,H24B,H24C), C26(H26A,H26B,H26C), C27(H27A,
 H27B,H27C), C38(H38A,H38B,H38C), C39(H39A,H39B,H39C), C41(H41A,H41B,H41C),
 C42(H42A,H42B,H42C), C50(H50A,H50B,H50C), C51(H51A,H51B,H51C), C53(H53A,H53B,
 H53C), C54(H54A,H54B,H54C), C65(H65A,H65B,H65C), C66(H66A,H66B,H66C), C68(H68A,
 H68B,H68C), C69(H69A,H69B,H69C), C77(H77A,H77B,H77C), C78(H78A,H78B,H78C),
 C80(H80A,H80B,H80C), C81(H81A,H81B,H81C), C92(H92A,H92B,H92C), C93(H93A,H93B,
 H93C), C95(H95A,H95B,H95C), C96(H96A,H96B,H96C), C104(H10A,H10B,H10C),
 C105(H10D,H10E,H10F), C107(H10G,H10H,H10I), C108(H10J,H10K,H10L)
2.c Aromatic/amide H refined with riding coordinates:
 C2(H2), C3(H3), C6(H6), C7(H7), C8(H8), C18(H18), C19(H19), C20(H20),
 C29(H29), C30(H30), C33(H33), C34(H34), C35(H35), C45(H45), C46(H46), C47(H47),
  C56(H56), C57(H57), C60(H60), C61(H61), C62(H62), C72(H72), C73(H73),
 C74(H74), C83(H83), C84(H84), C87(H87), C88(H88), C89(H89), C99(H99),
 C100(H100), C101(H101)
;
_olex2_submission_special_instructions 'No special instructions were received'

loop_
_space_group_symop_operation_xyz
'x, y, z'
'-x, y+1/2, -z+1/2'
'-x, -y, -z'
'x, -y-1/2, z-1/2'

loop_
_atom_site_label
_atom_site_type_symbol
_atom_site_fract_x
_atom_site_fract_y
_atom_site_fract_z
_atom_site_U_iso_or_equiv
_atom_site_adp_type
_atom_site_occupancy
_atom_site_site_symmetry_order
_atom_site_calc_flag
_atom_site_refinement_flags_posn
Cl1 Cl 0.03671(11) 0.12574(4) 0.34955(4) 0.0699(4) Uani 1 1 d .
Cl2 Cl -0.03290(12) 0.12399(4) 0.77827(4) 0.0729(4) Uani 1 1 d .
N1 N 0.2564(3) 0.04314(10) 0.76098(12) 0.0526(9) Uani 1 1 d .
N2 N 0.3825(3) 0.08092(11) 0.73230(12) 0.0611(10) Uani 1 1 d .
N3 N 0.3954(3) 0.00390(10) 0.73233(12) 0.0505(9) Uani 1 1 d .
N4 N 0.4999(3) 0.00146(10) 0.73654(11) 0.0458(8) Uani 1 1 d .
N5 N 0.5262(3) -0.03307(10) 0.71274(11) 0.0485(8) Uani 1 1 d .
N6 N 0.6801(3) -0.06818(10) 0.69026(11) 0.0484(8) Uani 1 1 d .
N7 N 0.6936(3) -0.04520(10) 0.76970(11) 0.0445(8) Uani 1 1 d .
N8 N 0.0354(2) 0.34274(9) 0.44950(11) 0.0399(7) Uani 1 1 d .
N9 N -0.1228(2) 0.31365(9) 0.44121(11) 0.0391(7) Uani 1 1 d .
N10 N -0.0021(3) 0.30583(9) 0.52344(11) 0.0426(7) Uani 1 1 d .
N11 N -0.0383(3) 0.27010(9) 0.53825(12) 0.0431(8) Uani 1 1 d .
N12 N -0.0268(3) 0.26893(9) 0.58940(12) 0.0487(8) Uani 1 1 d .
N13 N 0.0106(3) 0.19395(10) 0.60129(13) 0.0545(9) Uani 1 1 d .
N14 N -0.0742(3) 0.22737(10) 0.65789(13) 0.0533(9) Uani 1 1 d .
C1 C 0.3538(4) 0.04140(12) 0.74398(13) 0.0495(10) Uani 1 1 d .
C2 C 0.2192(5) 0.08409(15) 0.75825(16) 0.0677(14) Uani 1 1 d .
H2 H 0.1516 0.0939 0.7669 0.081 Uiso 1 1 calc R
C3 C 0.2985(5) 0.10697(15) 0.74082(16) 0.0743(16) Uani 1 1 d .
H3 H 0.2967 0.1362 0.7353 0.089 Uiso 1 1 calc R
C4 C 0.1988(3) 0.00642(14) 0.77506(15) 0.0514(10) Uani 1 1 d .
C5 C 0.1457(4) -0.01743(17) 0.73555(17) 0.0664(13) Uani 1 1 d .
C6 C 0.0987(4) -0.05427(18) 0.74961(19) 0.0740(15) Uani 1 1 d .
H6 H 0.0620 -0.0714 0.7235 0.089 Uiso 1 1 calc R
C7 C 0.1043(4) -0.06636(15) 0.8010(2) 0.0674(13) Uani 1 1 d .
H7 H 0.0731 -0.0920 0.8099 0.081 Uiso 1 1 calc R
C8 C 0.1546(3) -0.04152(13) 0.83942(17) 0.0557(11) Uani 1 1 d .
H8 H 0.1550 -0.0498 0.8747 0.067 Uiso 1 1 calc R
C9 C 0.2050(3) -0.00463(12) 0.82794(15) 0.0494(10) Uani 1 1 d .
C10 C 0.1379(5) -0.0032(2) 0.67973(18) 0.096(2) Uani 1 1 d .
H10 H 0.1901 0.0203 0.6779 0.115 Uiso 1 1 calc R
C11 C 0.1703(7) -0.0380(3) 0.6430(2) 0.155(4) Uani 1 1 d .
H11A H 0.1641 -0.0275 0.6073 0.233 Uiso 1 1 calc R
H11B H 0.2449 -0.0465 0.6535 0.233 Uiso 1 1 calc R
H11C H 0.1223 -0.0619 0.6450 0.233 Uiso 1 1 calc R
C12 C 0.0238(6) 0.0144(4) 0.6644(3) 0.185(5) Uani 1 1 d .
H12A H 0.0177 0.0237 0.6282 0.277 Uiso 1 1 calc R
H12B H -0.0297 -0.0074 0.6683 0.277 Uiso 1 1 calc R
H12C H 0.0111 0.0379 0.6870 0.277 Uiso 1 1 calc R
C13 C 0.2618(4) 0.02252(13) 0.87002(14) 0.0546(11) Uani 1 1 d .
H13 H 0.3259 0.0354 0.8562 0.065 Uiso 1 1 calc R
C14 C 0.1895(4) 0.05710(14) 0.88491(17) 0.0699(14) Uani 1 1 d .
H14A H 0.2284 0.0741 0.9122 0.105 Uiso 1 1 calc R
H14B H 0.1680 0.0745 0.8544 0.105 Uiso 1 1 calc R
H14C H 0.1251 0.0452 0.8978 0.105 Uiso 1 1 calc R
C15 C 0.3018(4) -0.00200(17) 0.92019(17) 0.0722(14) Uani 1 1 d .
H15A H 0.3491 -0.0247 0.9116 0.108 Uiso 1 1 calc R
H15B H 0.3417 0.0168 0.9451 0.108 Uiso 1 1 calc R
H15C H 0.2397 -0.0135 0.9355 0.108 Uiso 1 1 calc R
C16 C 0.4757(5) 0.09408(14) 0.70759(17) 0.0693(14) Uani 1 1 d .
C17 C 0.5631(6) 0.11298(17) 0.7374(2) 0.103(2) Uani 1 1 d .
C18 C 0.6486(7) 0.12555(19) 0.7109(2) 0.116(3) Uani 1 1 d .
H18 H 0.7098 0.1383 0.7294 0.140 Uiso 1 1 calc R
C19 C 0.6459(7) 0.11976(16) 0.6579(3) 0.105(2) Uani 1 1 d .
H19 H 0.7048 0.1289 0.6404 0.126 Uiso 1 1 calc R
C20 C 0.5598(6) 0.10105(16) 0.6303(2) 0.0853(18) Uani 1 1 d .
H20 H 0.5601 0.0974 0.5939 0.102 Uiso 1 1 calc R
C21 C 0.4716(5) 0.08710(14) 0.65391(17) 0.0717(15) Uani 1 1 d .
C22 C 0.5711(10) 0.1213(2) 0.7968(3) 0.182(5) Uani 1 1 d .
H22 H 0.6505 0.1178 0.8060 0.219 Uiso 1 1 calc R
C23 C 0.5321(6) 0.09057(19) 0.8301(2) 0.099(2) Uani 1 1 d .
H23A H 0.5458 0.0628 0.8167 0.149 Uiso 1 1 calc R
H23B H 0.5694 0.0936 0.8652 0.149 Uiso 1 1 calc R
H23C H 0.4544 0.0943 0.8311 0.149 Uiso 1 1 calc R
C24 C 0.5602(7) 0.1652(2) 0.8084(3) 0.124(3) Uani 1 1 d .
H24A H 0.5908 0.1818 0.7819 0.187 Uiso 1 1 calc R
H24B H 0.4837 0.1721 0.8085 0.187 Uiso 1 1 calc R
H24C H 0.5987 0.1713 0.8426 0.187 Uiso 1 1 calc R
C25 C 0.3770(5) 0.06575(18) 0.62307(17) 0.0785(16) Uani 1 1 d .
H25 H 0.3262 0.0567 0.6482 0.094 Uiso 1 1 calc R
C26 C 0.3150(7) 0.0963(2) 0.5842(2) 0.132(3) Uani 1 1 d .
H26A H 0.2544 0.0818 0.5648 0.199 Uiso 1 1 calc R
H26B H 0.2877 0.1197 0.6033 0.199 Uiso 1 1 calc R
H26C H 0.3638 0.1068 0.5600 0.199 Uiso 1 1 calc R
C27 C 0.4096(5) 0.02707(16) 0.59453(18) 0.0757(15) Uani 1 1 d .
H27A H 0.3455 0.0146 0.5753 0.113 Uiso 1 1 calc R
H27B H 0.4612 0.0348 0.5702 0.113 Uiso 1 1 calc R
H27C H 0.4431 0.0069 0.6197 0.113 Uiso 1 1 calc R
C28 C 0.6296(3) -0.04542(12) 0.72430(14) 0.0446(9) Uani 1 1 d .
C29 C 0.7781(4) -0.08293(13) 0.71459(16) 0.0541(10) Uani 1 1 d .
H29 H 0.8292 -0.0998 0.6996 0.065 Uiso 1 1 calc R
C30 C 0.7857(3) -0.06855(13) 0.76347(15) 0.0509(10) Uani 1 1 d .
H30 H 0.8441 -0.0734 0.7895 0.061 Uiso 1 1 calc R
C31 C 0.6324(4) -0.07960(13) 0.63876(14) 0.0539(11) Uani 1 1 d .
C32 C 0.6645(4) -0.05863(14) 0.59601(15) 0.0617(12) Uani 1 1 d .
C33 C 0.6097(5) -0.06863(19) 0.54803(18) 0.0874(18) Uani 1 1 d .
H33 H 0.6285 -0.0549 0.5178 0.105 Uiso 1 1 calc R
C34 C 0.5298(6) -0.0976(2) 0.54339(19) 0.100(2) Uani 1 1 d .
H34 H 0.4915 -0.1028 0.5103 0.120 Uiso 1 1 calc R
C35 C 0.5035(5) -0.11945(19) 0.58617(18) 0.0866(18) Uani 1 1 d .
H35 H 0.4494 -0.1403 0.5819 0.104 Uiso 1 1 calc R
C36 C 0.5545(4) -0.11141(15) 0.63493(16) 0.0629(12) Uani 1 1 d .
C37 C 0.7558(4) -0.02730(14) 0.60156(16) 0.0619(12) Uani 1 1 d .
H37 H 0.8030 -0.0344 0.6340 0.074 Uiso 1 1 calc R
C38 C 0.7143(4) 0.01607(16) 0.6080(2) 0.0779(15) Uani 1 1 d .
H38A H 0.7750 0.0356 0.6115 0.117 Uiso 1 1 calc R
H38B H 0.6645 0.0235 0.5775 0.117 Uiso 1 1 calc R
H38C H 0.6764 0.0174 0.6392 0.117 Uiso 1 1 calc R
C39 C 0.8260(4) -0.02963(16) 0.55643(19) 0.0732(14) Uani 1 1 d .
H39A H 0.8519 -0.0582 0.5531 0.110 Uiso 1 1 calc R
H39B H 0.7831 -0.0214 0.5241 0.110 Uiso 1 1 calc R
H39C H 0.8877 -0.0108 0.5633 0.110 Uiso 1 1 calc R
C40 C 0.5322(4) -0.13744(15) 0.68067(18) 0.0710(14) Uani 1 1 d .
H40 H 0.5708 -0.1243 0.7124 0.085 Uiso 1 1 calc R
C41 C 0.4121(5) -0.1384(2) 0.6880(2) 0.0982(19) Uani 1 1 d .
H41A H 0.4011 -0.1557 0.7182 0.147 Uiso 1 1 calc R
H41B H 0.3869 -0.1101 0.6937 0.147 Uiso 1 1 calc R
H41C H 0.3713 -0.1501 0.6569 0.147 Uiso 1 1 calc R
C42 C 0.5775(5) -0.18112(17) 0.6766(2) 0.0901(17) Uani 1 1 d .
H42A H 0.5620 -0.1975 0.7069 0.135 Uiso 1 1 calc R
H42B H 0.5441 -0.1944 0.6449 0.135 Uiso 1 1 calc R
H42C H 0.6557 -0.1796 0.6756 0.135 Uiso 1 1 calc R
C43 C 0.6693(3) -0.02838(12) 0.81880(13) 0.0443(9) Uani 1 1 d .
C44 C 0.7252(4) 0.00697(13) 0.83826(15) 0.0514(10) Uani 1 1 d .
C45 C 0.7062(4) 0.01993(13) 0.88798(15) 0.0539(11) Uani 1 1 d .
H45 H 0.7446 0.0432 0.9031 0.065 Uiso 1 1 calc R
C46 C 0.6335(4) -0.00017(14) 0.91568(15) 0.0554(11) Uani 1 1 d .
H46 H 0.6216 0.0095 0.9492 0.066 Uiso 1 1 calc R
C47 C 0.5772(3) -0.03473(13) 0.89447(14) 0.0511(10) Uani 1 1 d .
H47 H 0.5262 -0.0482 0.9135 0.061 Uiso 1 1 calc R
C48 C 0.5951(3) -0.04974(12) 0.84575(14) 0.0447(9) Uani 1 1 d .
C49 C 0.8051(4) 0.03217(14) 0.81071(16) 0.0573(11) Uani 1 1 d .
H49 H 0.7988 0.0614 0.8234 0.069 Uiso 1 1 calc R
C50 C 0.7853(4) 0.03485(16) 0.75191(17) 0.0705(14) Uani 1 1 d .
H50A H 0.8418 0.0518 0.7388 0.106 Uiso 1 1 calc R
H50B H 0.7865 0.0068 0.7371 0.106 Uiso 1 1 calc R
H50C H 0.7148 0.0477 0.7419 0.106 Uiso 1 1 calc R
C51 C 0.9210(4) 0.01904(16) 0.82803(19) 0.0692(13) Uani 1 1 d .
H51A H 0.9319 0.0175 0.8660 0.104 Uiso 1 1 calc R
H51B H 0.9347 -0.0083 0.8134 0.104 Uiso 1 1 calc R
H51C H 0.9708 0.0395 0.8158 0.104 Uiso 1 1 calc R
C52 C 0.5362(3) -0.08881(12) 0.82355(14) 0.0464(10) Uani 1 1 d .
H52 H 0.5393 -0.0887 0.7851 0.056 Uiso 1 1 calc R
C53 C 0.4199(4) -0.08907(17) 0.8327(3) 0.0880(17) Uani 1 1 d .
H53A H 0.3852 -0.0635 0.8186 0.132 Uiso 1 1 calc R
H53B H 0.3842 -0.1133 0.8154 0.132 Uiso 1 1 calc R
H53C H 0.4142 -0.0906 0.8701 0.132 Uiso 1 1 calc R
C54 C 0.5924(5) -0.12761(16) 0.8447(3) 0.104(2) Uani 1 1 d .
H54A H 0.6683 -0.1267 0.8383 0.157 Uiso 1 1 calc R
H54B H 0.5877 -0.1293 0.8822 0.157 Uiso 1 1 calc R
H54C H 0.5577 -0.1521 0.8276 0.157 Uiso 1 1 calc R
C55 C -0.0298(3) 0.31671(11) 0.47300(13) 0.0372(8) Uani 1 1 d .
C56 C -0.0184(3) 0.35568(12) 0.40230(13) 0.0426(9) Uani 1 1 d .
H56 H 0.0091 0.3739 0.3780 0.051 Uiso 1 1 calc R
C57 C -0.1145(3) 0.33802(12) 0.39740(13) 0.0432(9) Uani 1 1 d .
H57 H -0.1686 0.3414 0.3689 0.052 Uiso 1 1 calc R
C58 C 0.1441(3) 0.35478(11) 0.46862(14) 0.0411(9) Uani 1 1 d .
C59 C 0.1568(3) 0.38421(12) 0.50914(14) 0.0449(9) Uani 1 1 d .
C60 C 0.2619(4) 0.39655(14) 0.52507(17) 0.0572(11) Uani 1 1 d .
H60 H 0.2752 0.4163 0.5523 0.069 Uiso 1 1 calc R
C61 C 0.3475(4) 0.38045(16) 0.50169(18) 0.0650(13) Uani 1 1 d .
H61 H 0.4186 0.3893 0.5134 0.078 Uiso 1 1 calc R
C62 C 0.3327(3) 0.35222(14) 0.46228(16) 0.0567(11) Uani 1 1 d .
H62 H 0.3931 0.3418 0.4469 0.068 Uiso 1 1 calc R
C63 C 0.2286(3) 0.33845(12) 0.44440(15) 0.0460(10) Uani 1 1 d .
C64 C 0.0630(3) 0.40293(12) 0.53353(14) 0.0473(10) Uani 1 1 d .
H64 H -0.0007 0.3843 0.5252 0.057 Uiso 1 1 calc R
C65 C 0.0848(5) 0.4056(2) 0.59177(18) 0.106(2) Uani 1 1 d .
H65A H 0.1039 0.3780 0.6059 0.159 Uiso 1 1 calc R
H65B H 0.1447 0.4249 0.6011 0.159 Uiso 1 1 calc R
H65C H 0.0201 0.4157 0.6062 0.159 Uiso 1 1 calc R
C66 C 0.0337(6) 0.44512(19) 0.5114(3) 0.114(3) Uani 1 1 d .
H66A H 0.0196 0.4431 0.4735 0.171 Uiso 1 1 calc R
H66B H -0.0310 0.4553 0.5257 0.171 Uiso 1 1 calc R
H66C H 0.0935 0.4645 0.5206 0.171 Uiso 1 1 calc R
C67 C 0.2128(3) 0.30730(12) 0.40020(15) 0.0485(10) Uani 1 1 d .
H67 H 0.1336 0.3059 0.3889 0.058 Uiso 1 1 calc R
C68 C 0.2475(8) 0.26516(19) 0.4168(3) 0.165(5) Uani 1 1 d .
H68A H 0.2117 0.2571 0.4472 0.248 Uiso 1 1 calc R
H68B H 0.2281 0.2455 0.3885 0.248 Uiso 1 1 calc R
H68C H 0.3259 0.2649 0.4259 0.248 Uiso 1 1 calc R
C69 C 0.2664(9) 0.3201(3) 0.3541(3) 0.178(5) Uani 1 1 d .
H69A H 0.2428 0.3481 0.3434 0.267 Uiso 1 1 calc R
H69B H 0.3448 0.3199 0.3630 0.267 Uiso 1 1 calc R
H69C H 0.2471 0.3005 0.3256 0.267 Uiso 1 1 calc R
C70 C -0.2224(3) 0.29381(12) 0.45190(14) 0.0431(9) Uani 1 1 d .
C71 C -0.2512(3) 0.25659(13) 0.42621(16) 0.0549(11) Uani 1 1 d .
C72 C -0.3515(4) 0.24115(15) 0.4341(2) 0.0697(14) Uani 1 1 d .
H72 H -0.3746 0.2157 0.4180 0.084 Uiso 1 1 calc R
C73 C -0.4195(4) 0.26135(16) 0.4648(2) 0.0713(14) Uani 1 1 d .
H73 H -0.4880 0.2498 0.4693 0.086 Uiso 1 1 calc R
C74 C -0.3867(3) 0.29875(14) 0.48910(17) 0.0586(11) Uani 1 1 d .
H74 H -0.4336 0.3127 0.5099 0.070 Uiso 1 1 calc R
C75 C -0.2878(3) 0.31545(12) 0.48330(15) 0.0474(10) Uani 1 1 d .
C76 C -0.1853(4) 0.23324(14) 0.38936(17) 0.0651(13) Uani 1 1 d .
H76 H -0.2103 0.2037 0.3902 0.078 Uiso 1 1 calc R
C77 C -0.0632(4) 0.23147(15) 0.40345(19) 0.0707(14) Uani 1 1 d .
H77A H -0.0303 0.2157 0.3769 0.106 Uiso 1 1 calc R
H77B H -0.0339 0.2598 0.4053 0.106 Uiso 1 1 calc R
H77C H -0.0470 0.2178 0.4372 0.106 Uiso 1 1 calc R
C78 C -0.2138(5) 0.24763(18) 0.33266(18) 0.0887(18) Uani 1 1 d .
H78A H -0.1702 0.2321 0.3099 0.133 Uiso 1 1 calc R
H78B H -0.2905 0.2425 0.3221 0.133 Uiso 1 1 calc R
H78C H -0.1988 0.2774 0.3300 0.133 Uiso 1 1 calc R
C79 C -0.2528(3) 0.35670(12) 0.50930(14) 0.0475(10) Uani 1 1 d .
H79 H -0.1805 0.3638 0.4984 0.057 Uiso 1 1 calc R
C80 C -0.3288(4) 0.39216(15) 0.4915(2) 0.0742(14) Uani 1 1 d .
H80A H -0.3364 0.3938 0.4535 0.111 Uiso 1 1 calc R
H80B H -0.3996 0.3871 0.5034 0.111 Uiso 1 1 calc R
H80C H -0.2995 0.4184 0.5061 0.111 Uiso 1 1 calc R
C81 C -0.2393(5) 0.35329(15) 0.56833(17) 0.0769(15) Uani 1 1 d .
H81A H -0.1901 0.3303 0.5789 0.115 Uiso 1 1 calc R
H81B H -0.2094 0.3794 0.5834 0.115 Uiso 1 1 calc R
H81C H -0.3096 0.3480 0.5807 0.115 Uiso 1 1 calc R
C82 C -0.0345(3) 0.23079(11) 0.61142(15) 0.0485(10) Uani 1 1 d .
C83 C -0.0010(4) 0.16705(13) 0.64270(18) 0.0610(12) Uani 1 1 d .
H83 H 0.0231 0.1390 0.6455 0.073 Uiso 1 1 calc R
C84 C -0.0522(4) 0.18768(13) 0.67763(18) 0.0602(12) Uani 1 1 d .
H84 H -0.0701 0.1772 0.7099 0.072 Uiso 1 1 calc R
C85 C 0.0701(4) 0.18378(12) 0.55832(16) 0.0552(11) Uani 1 1 d .
C86 C 0.1705(4) 0.20147(13) 0.55646(17) 0.0593(12) Uani 1 1 d .
C87 C 0.2277(4) 0.19015(15) 0.51473(18) 0.0707(14) Uani 1 1 d .
H87 H 0.2975 0.2014 0.5125 0.085 Uiso 1 1 calc R
C88 C 0.1838(5) 0.16276(16) 0.47690(19) 0.0770(15) Uani 1 1 d .
H88 H 0.2229 0.1559 0.4486 0.092 Uiso 1 1 calc R
C89 C 0.0852(6) 0.14571(15) 0.48010(19) 0.0768(17) Uani 1 1 d .
H89 H 0.0570 0.1269 0.4537 0.092 Uiso 1 1 calc R
C90 C 0.0230(4) 0.15479(13) 0.52113(18) 0.0652(13) Uani 1 1 d .
C91 C 0.2206(4) 0.23150(15) 0.59821(18) 0.0676(13) Uani 1 1 d .
H91 H 0.1591 0.2465 0.6117 0.081 Uiso 1 1 calc R
C92 C 0.2912(5) 0.26437(19) 0.5783(2) 0.0929(18) Uani 1 1 d .
H92A H 0.3202 0.2823 0.6071 0.139 Uiso 1 1 calc R
H92B H 0.3509 0.2511 0.5628 0.139 Uiso 1 1 calc R
H92C H 0.2487 0.2812 0.5519 0.139 Uiso 1 1 calc R
C93 C 0.2782(5) 0.2075(2) 0.6444(2) 0.101(2) Uani 1 1 d .
H93A H 0.2293 0.1865 0.6561 0.151 Uiso 1 1 calc R
H93B H 0.3424 0.1938 0.6336 0.151 Uiso 1 1 calc R
H93C H 0.2996 0.2269 0.6728 0.151 Uiso 1 1 calc R
C94 C -0.0837(5) 0.13512(14) 0.5243(2) 0.0769(15) Uani 1 1 d .
H94 H -0.1073 0.1417 0.5591 0.092 Uiso 1 1 calc R
C95 C -0.1671(7) 0.1524(3) 0.4830(5) 0.207(6) Uani 1 1 d .
H95A H -0.2369 0.1391 0.4858 0.311 Uiso 1 1 calc R
H95B H -0.1740 0.1825 0.4879 0.311 Uiso 1 1 calc R
H95C H -0.1445 0.1470 0.4485 0.311 Uiso 1 1 calc R
C96 C -0.0813(7) 0.08853(18) 0.5184(3) 0.134(3) Uani 1 1 d .
H96A H -0.1536 0.0772 0.5208 0.201 Uiso 1 1 calc R
H96B H -0.0582 0.0814 0.4845 0.201 Uiso 1 1 calc R
H96C H -0.0307 0.0766 0.5460 0.201 Uiso 1 1 calc R
C97 C -0.1182(4) 0.26212(12) 0.68430(15) 0.0556(12) Uani 1 1 d .
C98 C -0.2303(4) 0.26706(14) 0.68144(17) 0.0607(12) Uani 1 1 d .
C99 C -0.2669(4) 0.30255(15) 0.70378(17) 0.0666(13) Uani 1 1 d .
H99 H -0.3423 0.3078 0.7009 0.080 Uiso 1 1 calc R
C100 C -0.1974(5) 0.33063(15) 0.73015(17) 0.0661(13) Uani 1 1 d .
H100 H -0.2252 0.3549 0.7450 0.079 Uiso 1 1 calc R
C101 C -0.0879(5) 0.32367(14) 0.73506(16) 0.0633(13) Uani 1 1 d .
H101 H -0.0410 0.3428 0.7543 0.076 Uiso 1 1 calc R
C102 C -0.0445(4) 0.28899(13) 0.71226(15) 0.0543(11) Uani 1 1 d .
C103 C -0.3061(4) 0.23431(15) 0.65508(19) 0.0697(13) Uani 1 1 d .
H103 H -0.2706 0.2066 0.6615 0.084 Uiso 1 1 calc R
C104 C -0.3249(6) 0.2403(2) 0.5969(2) 0.111(2) Uani 1 1 d .
H10A H -0.2553 0.2411 0.5826 0.166 Uiso 1 1 calc R
H10B H -0.3679 0.2171 0.5813 0.166 Uiso 1 1 calc R
H10C H -0.3635 0.2665 0.5891 0.166 Uiso 1 1 calc R
C105 C -0.4132(5) 0.2328(2) 0.6785(3) 0.107(2) Uani 1 1 d .
H10D H -0.3995 0.2290 0.7161 0.160 Uiso 1 1 calc R
H10E H -0.4522 0.2590 0.6711 0.160 Uiso 1 1 calc R
H10F H -0.4566 0.2096 0.6633 0.160 Uiso 1 1 calc R
C106 C 0.0746(4) 0.28069(14) 0.71942(16) 0.0628(12) Uani 1 1 d .
H106 H 0.0893 0.2562 0.6975 0.075 Uiso 1 1 calc R
C107 C 0.1386(5) 0.31742(17) 0.7022(2) 0.0825(16) Uani 1 1 d .
H10G H 0.2158 0.3109 0.7074 0.124 Uiso 1 1 calc R
H10H H 0.1172 0.3231 0.6654 0.124 Uiso 1 1 calc R
H10I H 0.1241 0.3420 0.7227 0.124 Uiso 1 1 calc R
C108 C 0.1104(5) 0.2697(2) 0.7761(2) 0.0887(17) Uani 1 1 d .
H10J H 0.1882 0.2643 0.7804 0.133 Uiso 1 1 calc R
H10K H 0.0940 0.2929 0.7984 0.133 Uiso 1 1 calc R
H10L H 0.0719 0.2448 0.7857 0.133 Uiso 1 1 calc R

loop_
_atom_site_aniso_label
_atom_site_aniso_U_11
_atom_site_aniso_U_22
_atom_site_aniso_U_33
_atom_site_aniso_U_23
_atom_site_aniso_U_13
_atom_site_aniso_U_12
Cl1 0.0961(9) 0.0695(8) 0.0443(6) -0.0163(5) 0.0089(6) 0.0119(6)
Cl2 0.1258(11) 0.0525(7) 0.0380(6) 0.0053(5) -0.0021(6) 0.0020(7)
N1 0.078(3) 0.046(2) 0.0315(17) -0.0002(14) -0.0022(17) 0.0122(18)
N2 0.115(3) 0.039(2) 0.0318(17) 0.0039(15) 0.0177(19) 0.014(2)
N3 0.073(3) 0.045(2) 0.0329(17) 0.0009(14) 0.0042(16) 0.0011(17)
N4 0.059(2) 0.049(2) 0.0282(16) 0.0063(14) 0.0026(15) -0.0048(16)
N5 0.072(2) 0.0424(19) 0.0302(16) -0.0043(14) 0.0007(15) -0.0005(17)
N6 0.066(2) 0.0465(19) 0.0318(16) -0.0059(14) 0.0025(15) -0.0016(17)
N7 0.057(2) 0.0466(19) 0.0287(16) -0.0011(13) -0.0025(14) -0.0010(16)
N8 0.0478(19) 0.0379(17) 0.0321(15) -0.0004(13) -0.0038(14) 0.0022(14)
N9 0.0485(19) 0.0348(16) 0.0325(16) -0.0026(13) -0.0022(14) 0.0023(14)
N10 0.056(2) 0.0368(17) 0.0339(16) 0.0030(13) -0.0013(14) 0.0001(15)
N11 0.0524(19) 0.0340(17) 0.0414(18) -0.0001(14) -0.0017(14) 0.0038(14)
N12 0.076(2) 0.0347(17) 0.0336(17) 0.0049(13) -0.0018(16) -0.0020(16)
N13 0.079(2) 0.0342(18) 0.047(2) 0.0019(15) -0.0085(18) 0.0040(17)
N14 0.079(2) 0.0339(18) 0.0449(19) 0.0095(15) -0.0034(17) -0.0004(16)
C1 0.081(3) 0.043(2) 0.0238(18) -0.0014(16) 0.0032(19) 0.006(2)
C2 0.112(4) 0.061(3) 0.030(2) -0.002(2) 0.007(2) 0.031(3)
C3 0.145(5) 0.047(3) 0.033(2) 0.007(2) 0.019(3) 0.021(3)
C4 0.060(3) 0.057(3) 0.037(2) -0.0087(18) 0.0053(19) 0.006(2)
C5 0.068(3) 0.088(4) 0.043(2) -0.022(2) 0.006(2) -0.002(3)
C6 0.069(3) 0.094(4) 0.060(3) -0.040(3) 0.015(2) -0.018(3)
C7 0.074(3) 0.056(3) 0.075(3) -0.022(2) 0.022(3) -0.005(2)
C8 0.065(3) 0.050(3) 0.053(2) -0.005(2) 0.008(2) 0.008(2)
C9 0.065(3) 0.045(2) 0.038(2) -0.0042(17) 0.0041(19) 0.007(2)
C10 0.087(4) 0.160(6) 0.038(3) -0.021(3) 0.002(3) -0.023(4)
C11 0.204(8) 0.203(9) 0.070(4) -0.077(5) 0.069(5) -0.106(7)
C12 0.093(5) 0.395(17) 0.060(4) 0.058(7) -0.019(4) -0.005(7)
C13 0.079(3) 0.054(3) 0.031(2) -0.0018(18) 0.0073(19) -0.002(2)
C14 0.104(4) 0.054(3) 0.047(2) -0.006(2) -0.012(2) 0.016(3)
C15 0.087(4) 0.077(3) 0.050(3) 0.003(2) -0.004(2) 0.020(3)
C16 0.128(4) 0.042(2) 0.043(2) 0.006(2) 0.035(3) 0.000(3)
C17 0.189(7) 0.061(3) 0.067(3) -0.019(3) 0.046(4) -0.063(4)
C18 0.193(7) 0.080(4) 0.084(4) -0.018(3) 0.053(5) -0.075(5)
C19 0.186(7) 0.045(3) 0.098(5) -0.012(3) 0.074(5) -0.027(4)
C20 0.157(6) 0.053(3) 0.054(3) 0.009(2) 0.048(3) 0.011(3)
C21 0.127(5) 0.045(3) 0.045(3) 0.009(2) 0.022(3) 0.024(3)
C22 0.344(14) 0.115(6) 0.107(5) -0.060(5) 0.113(7) -0.155(8)
C23 0.132(5) 0.091(4) 0.067(3) -0.017(3) -0.028(3) 0.034(4)
C24 0.170(7) 0.101(5) 0.112(5) -0.050(4) 0.060(5) -0.045(5)
C25 0.106(4) 0.096(4) 0.034(2) 0.012(2) 0.013(2) 0.036(3)
C26 0.204(8) 0.133(6) 0.057(3) 0.001(3) 0.002(4) 0.115(6)
C27 0.104(4) 0.066(3) 0.054(3) 0.011(2) -0.007(3) 0.024(3)
C28 0.059(3) 0.042(2) 0.0324(19) 0.0012(16) -0.0001(18) -0.0012(19)
C29 0.061(3) 0.052(2) 0.049(2) -0.0012(19) 0.006(2) 0.003(2)
C30 0.060(3) 0.053(2) 0.038(2) -0.0024(18) -0.0005(19) 0.007(2)
C31 0.074(3) 0.057(3) 0.030(2) -0.0084(18) 0.0042(19) -0.004(2)
C32 0.096(3) 0.060(3) 0.029(2) -0.0043(19) 0.008(2) -0.016(2)
C33 0.125(5) 0.103(4) 0.034(2) -0.001(2) 0.005(3) -0.037(4)
C34 0.135(5) 0.125(5) 0.036(3) -0.010(3) -0.011(3) -0.051(4)
C35 0.116(4) 0.101(4) 0.041(3) -0.013(3) 0.000(3) -0.044(4)
C36 0.085(3) 0.061(3) 0.043(2) -0.008(2) 0.010(2) -0.017(2)
C37 0.090(3) 0.057(3) 0.040(2) 0.000(2) 0.011(2) -0.010(2)
C38 0.093(4) 0.068(3) 0.075(3) -0.017(3) 0.020(3) -0.007(3)
C39 0.091(4) 0.066(3) 0.065(3) -0.006(2) 0.019(3) 0.003(3)
C40 0.105(4) 0.064(3) 0.045(2) -0.006(2) 0.011(2) -0.022(3)
C41 0.113(5) 0.095(5) 0.093(4) 0.001(3) 0.038(4) -0.019(4)
C42 0.117(5) 0.072(4) 0.077(4) -0.005(3) -0.007(3) -0.017(3)
C43 0.058(2) 0.045(2) 0.0286(18) -0.0038(16) -0.0048(17) 0.0079(19)
C44 0.066(3) 0.048(2) 0.038(2) -0.0026(18) -0.0055(19) 0.006(2)
C45 0.071(3) 0.051(2) 0.037(2) -0.0091(18) -0.006(2) 0.005(2)
C46 0.074(3) 0.058(3) 0.032(2) -0.0092(19) -0.003(2) 0.014(2)
C47 0.063(3) 0.056(3) 0.034(2) 0.0006(18) 0.0010(18) 0.010(2)
C48 0.054(2) 0.046(2) 0.0318(19) -0.0034(17) -0.0049(17) 0.0092(19)
C49 0.072(3) 0.053(3) 0.045(2) -0.0004(19) 0.000(2) -0.009(2)
C50 0.096(4) 0.066(3) 0.049(3) 0.006(2) 0.004(2) -0.020(3)
C51 0.068(3) 0.068(3) 0.070(3) 0.002(2) -0.001(2) 0.001(2)
C52 0.054(2) 0.052(2) 0.0313(19) 0.0017(17) -0.0023(17) 0.0020(19)
C53 0.071(3) 0.059(3) 0.137(5) -0.021(3) 0.026(3) -0.012(3)
C54 0.119(5) 0.049(3) 0.129(5) -0.028(3) -0.060(4) 0.020(3)
C55 0.046(2) 0.0324(19) 0.0321(18) -0.0035(15) -0.0033(17) 0.0035(16)
C56 0.059(3) 0.042(2) 0.0257(18) 0.0031(15) 0.0009(17) 0.0082(19)
C57 0.052(2) 0.046(2) 0.0304(19) -0.0005(16) -0.0046(17) 0.0072(19)
C58 0.048(2) 0.038(2) 0.0356(19) 0.0061(16) -0.0036(17) -0.0010(17)
C59 0.055(3) 0.041(2) 0.036(2) 0.0083(16) -0.0038(18) 0.0014(18)
C60 0.064(3) 0.051(3) 0.053(2) 0.002(2) -0.008(2) -0.009(2)
C61 0.050(3) 0.079(3) 0.062(3) 0.006(3) -0.011(2) -0.009(2)
C62 0.052(3) 0.063(3) 0.053(3) 0.007(2) -0.001(2) 0.000(2)
C63 0.051(2) 0.044(2) 0.042(2) 0.0108(17) 0.0021(19) 0.0028(19)
C64 0.060(3) 0.037(2) 0.043(2) -0.0021(17) -0.0024(19) -0.0035(18)
C65 0.104(4) 0.172(7) 0.040(3) -0.011(3) 0.000(3) 0.048(4)
C66 0.143(6) 0.084(4) 0.127(5) 0.059(4) 0.063(5) 0.059(4)
C67 0.052(2) 0.049(2) 0.045(2) 0.0015(18) 0.0069(18) 0.0020(19)
C68 0.306(12) 0.063(4) 0.103(5) -0.024(4) -0.082(6) 0.072(6)
C69 0.307(12) 0.162(8) 0.086(5) -0.062(5) 0.113(6) -0.139(8)
C70 0.044(2) 0.040(2) 0.043(2) 0.0027(17) -0.0075(18) 0.0022(18)
C71 0.058(3) 0.046(2) 0.056(3) -0.006(2) -0.015(2) 0.001(2)
C72 0.066(3) 0.052(3) 0.085(3) -0.007(2) -0.019(3) -0.006(2)
C73 0.053(3) 0.065(3) 0.091(4) 0.019(3) -0.016(3) -0.014(2)
C74 0.050(3) 0.064(3) 0.060(3) 0.011(2) -0.003(2) 0.002(2)
C75 0.050(2) 0.047(2) 0.043(2) 0.0079(18) -0.0042(18) 0.0035(19)
C76 0.083(3) 0.046(2) 0.061(3) -0.017(2) -0.015(2) 0.007(2)
C77 0.082(3) 0.058(3) 0.069(3) -0.024(2) -0.005(3) 0.014(2)
C78 0.121(5) 0.082(4) 0.057(3) -0.025(3) -0.021(3) 0.027(3)
C79 0.054(2) 0.047(2) 0.041(2) -0.0015(17) 0.0071(18) 0.0098(19)
C80 0.087(4) 0.055(3) 0.078(3) 0.011(2) -0.003(3) 0.012(3)
C81 0.128(5) 0.053(3) 0.048(3) -0.009(2) 0.002(3) 0.009(3)
C82 0.071(3) 0.033(2) 0.039(2) 0.0050(16) -0.0067(19) -0.0024(19)
C83 0.085(3) 0.030(2) 0.064(3) 0.010(2) -0.013(2) 0.004(2)
C84 0.082(3) 0.037(2) 0.058(3) 0.018(2) -0.006(2) -0.006(2)
C85 0.078(3) 0.036(2) 0.048(2) -0.0002(18) -0.009(2) 0.010(2)
C86 0.081(3) 0.046(2) 0.047(2) 0.0049(19) -0.009(2) 0.016(2)
C87 0.092(4) 0.059(3) 0.058(3) 0.010(2) -0.004(3) 0.013(3)
C88 0.117(5) 0.057(3) 0.055(3) 0.005(2) 0.000(3) 0.028(3)
C89 0.134(5) 0.040(3) 0.050(3) -0.007(2) -0.019(3) 0.028(3)
C90 0.094(4) 0.034(2) 0.062(3) 0.000(2) -0.020(3) 0.012(2)
C91 0.079(3) 0.062(3) 0.058(3) 0.001(2) -0.009(2) -0.001(3)
C92 0.121(5) 0.080(4) 0.078(4) 0.004(3) 0.011(3) -0.021(4)
C93 0.118(5) 0.101(5) 0.072(4) 0.013(3) -0.037(3) -0.024(4)
C94 0.102(4) 0.044(3) 0.077(3) -0.002(2) -0.026(3) -0.007(3)
C95 0.140(7) 0.148(8) 0.304(14) 0.122(9) -0.114(8) -0.062(6)
C96 0.209(8) 0.044(3) 0.154(7) -0.010(4) 0.038(6) -0.017(4)
C97 0.094(4) 0.037(2) 0.035(2) 0.0130(17) 0.005(2) -0.001(2)
C98 0.077(3) 0.052(3) 0.052(3) 0.022(2) 0.000(2) 0.003(2)
C99 0.092(4) 0.058(3) 0.049(3) 0.018(2) 0.007(2) 0.014(3)
C100 0.098(4) 0.054(3) 0.046(3) 0.012(2) 0.012(3) 0.009(3)
C101 0.109(4) 0.045(3) 0.036(2) 0.0056(19) 0.008(2) -0.009(3)
C102 0.080(3) 0.046(2) 0.037(2) 0.0127(18) 0.005(2) -0.001(2)
C103 0.080(3) 0.059(3) 0.067(3) 0.014(2) -0.005(3) -0.001(3)
C104 0.144(6) 0.102(5) 0.077(4) 0.023(3) -0.031(4) -0.049(4)
C105 0.072(4) 0.097(5) 0.151(6) 0.015(4) 0.007(4) 0.008(3)
C106 0.094(4) 0.049(3) 0.045(2) 0.0018(19) 0.008(2) -0.011(2)
C107 0.097(4) 0.065(3) 0.085(4) 0.006(3) 0.012(3) -0.022(3)
C108 0.097(4) 0.104(5) 0.062(3) 0.024(3) -0.006(3) 0.010(3)

loop_
_atom_type_symbol
_atom_type_description
_atom_type_scat_dispersion_real
_atom_type_scat_dispersion_imag
_atom_type_scat_source
C C 0.0030 0.0020 'International Tables Vol C Tables 4.2.6.8 and 6.1.1.4'
H H 0.0000 0.0000 'International Tables Vol C Tables 4.2.6.8 and 6.1.1.4'
N N 0.0060 0.0030 'International Tables Vol C Tables 4.2.6.8 and 6.1.1.4'
Cl Cl 0.1450 0.1560 'International Tables Vol C Tables 4.2.6.8 and 6.1.1.4'

loop_
_geom_angle_atom_site_label_1
_geom_angle_atom_site_label_2
_geom_angle_atom_site_label_3
_geom_angle
C1 N1 C2 109.4(4)
C1 N1 C4 122.8(3)
C2 N1 C4 127.6(4)
C1 N2 C3 108.0(4)
C1 N2 C16 127.8(4)
C3 N2 C16 123.6(4)
N4 N3 C1 116.0(4)
N3 N4 N5 107.9(3)
N4 N5 C28 114.9(3)
C28 N6 C29 109.6(3)
C28 N6 C31 124.3(3)
C29 N6 C31 125.6(3)
C28 N7 C30 108.2(3)
C28 N7 C43 127.6(3)
C30 N7 C43 123.8(3)
C55 N8 C56 108.8(3)
C55 N8 C58 126.7(3)
C56 N8 C58 124.5(3)
C55 N9 C57 108.8(3)
C55 N9 C70 127.8(3)
C57 N9 C70 122.9(3)
N11 N10 C55 116.6(3)
N10 N11 N12 108.5(3)
N11 N12 C82 116.3(3)
C82 N13 C83 108.3(4)
C82 N13 C85 127.6(3)
C83 N13 C85 123.9(4)
C82 N14 C84 108.9(4)
C82 N14 C97 123.4(3)
C84 N14 C97 127.1(4)
N1 C1 N2 107.7(4)
N1 C1 N3 119.5(4)
N3 C1 N2 131.4(4)
C3 C2 N1 106.2(5)
C2 C3 N2 108.7(4)
C5 C4 N1 118.3(4)
C5 C4 C9 123.3(4)
C9 C4 N1 118.3(3)
C4 C5 C10 121.0(5)
C6 C5 C4 117.3(4)
C6 C5 C10 121.7(4)
C7 C6 C5 120.9(4)
C8 C7 C6 120.4(5)
C7 C8 C9 121.5(4)
C4 C9 C13 121.9(4)
C8 C9 C4 116.4(4)
C8 C9 C13 121.7(4)
C5 C10 C11 112.1(6)
C5 C10 C12 108.6(5)
C12 C10 C11 113.6(6)
C9 C13 C15 113.1(4)
C14 C13 C9 111.3(4)
C14 C13 C15 107.8(3)
C17 C16 N2 119.7(4)
C21 C16 N2 116.5(5)
C21 C16 C17 123.8(5)
C16 C17 C22 125.5(6)
C18 C17 C16 116.4(5)
C18 C17 C22 118.0(6)
C19 C18 C17 121.0(7)
C20 C19 C18 120.8(6)
C19 C20 C21 121.9(5)
C16 C21 C25 122.5(5)
C20 C21 C16 116.0(5)
C20 C21 C25 121.5(5)
C23 C22 C17 119.3(5)
C23 C22 C24 120.1(6)
C24 C22 C17 111.9(7)
C21 C25 C26 111.1(5)
C21 C25 C27 113.1(4)
C27 C25 C26 110.0(4)
N5 C28 N6 121.0(3)
N7 C28 N5 130.7(4)
N7 C28 N6 107.3(3)
C30 C29 N6 106.1(4)
C29 C30 N7 108.6(4)
C32 C31 N6 119.0(4)
C32 C31 C36 123.5(4)
C36 C31 N6 117.5(4)
C31 C32 C37 121.6(4)
C33 C32 C31 116.3(4)
C33 C32 C37 122.0(4)
C34 C33 C32 121.5(5)
C33 C34 C35 120.9(4)
C36 C35 C34 120.9(5)
C31 C36 C40 122.4(4)
C35 C36 C31 116.7(4)
C35 C36 C40 120.9(4)
C32 C37 C39 112.3(4)
C38 C37 C32 111.3(4)
C38 C37 C39 111.2(4)
C36 C40 C41 112.2(5)
C36 C40 C42 111.0(4)
C42 C40 C41 111.4(5)
C44 C43 N7 118.6(4)
C44 C43 C48 123.4(3)
C48 C43 N7 118.0(3)
C43 C44 C45 116.5(4)
C43 C44 C49 126.1(4)
C45 C44 C49 117.3(4)
C46 C45 C44 121.8(4)
C45 C46 C47 120.0(4)
C48 C47 C46 120.7(4)
C43 C48 C52 122.1(3)
C47 C48 C43 117.5(4)
C47 C48 C52 120.4(4)
C44 C49 C51 111.3(4)
C50 C49 C44 117.2(4)
C50 C49 C51 110.9(4)
C53 C52 C48 112.3(4)
C53 C52 C54 111.0(5)
C54 C52 C48 110.8(3)
N8 C55 N10 119.2(3)
N9 C55 N8 106.7(3)
N9 C55 N10 132.7(3)
C57 C56 N8 107.6(3)
C56 C57 N9 108.1(3)
C59 C58 N8 117.5(3)
C63 C58 N8 118.3(3)
C63 C58 C59 124.1(4)
C58 C59 C64 123.2(3)
C60 C59 C58 116.1(4)
C60 C59 C64 120.7(4)
C61 C60 C59 120.7(4)
C62 C61 C60 121.9(4)
C61 C62 C63 120.2(4)
C58 C63 C62 117.0(4)
C58 C63 C67 123.2(3)
C62 C63 C67 119.8(4)
C65 C64 C59 112.1(4)
C66 C64 C59 111.5(4)
C66 C64 C65 109.9(5)
C68 C67 C63 112.1(4)
C68 C67 C69 110.1(7)
C69 C67 C63 113.0(4)
C71 C70 N9 117.9(4)
C71 C70 C75 124.5(4)
C75 C70 N9 117.3(3)
C70 C71 C76 126.3(4)
C72 C71 C70 115.3(4)
C72 C71 C76 118.4(4)
C71 C72 C73 122.5(4)
C72 C73 C74 119.6(5)
C75 C74 C73 120.7(5)
C70 C75 C79 122.0(4)
C74 C75 C70 117.3(4)
C74 C75 C79 120.6(4)
C71 C76 C77 117.4(3)
C71 C76 C78 111.4(4)
C77 C76 C78 111.0(5)
C80 C79 C75 112.1(3)
C80 C79 C81 110.8(4)
C81 C79 C75 112.0(3)
N13 C82 N12 131.2(4)
N13 C82 N14 107.6(3)
N14 C82 N12 119.7(4)
C84 C83 N13 108.0(4)
C83 C84 N14 107.2(4)
C86 C85 N13 118.6(4)
C86 C85 C90 123.8(5)
C90 C85 N13 117.6(4)
C85 C86 C87 117.3(4)
C85 C86 C91 122.5(4)
C87 C86 C91 120.3(5)
C88 C87 C86 120.9(5)
C89 C88 C87 120.3(5)
C88 C89 C90 122.5(5)
C85 C90 C94 123.3(5)
C89 C90 C85 115.1(5)
C89 C90 C94 121.5(5)
C86 C91 C93 110.8(4)
C92 C91 C86 114.2(4)
C92 C91 C93 112.2(5)
C90 C94 C95 110.8(5)
C90 C94 C96 113.0(5)
C96 C94 C95 108.2(6)
C98 C97 N14 119.3(4)
C98 C97 C102 123.5(4)
C102 C97 N14 117.2(4)
C97 C98 C103 120.8(4)
C99 C98 C97 116.4(4)
C99 C98 C103 122.8(5)
C98 C99 C100 122.0(5)
C101 C100 C99 120.3(5)
C100 C101 C102 121.1(4)
C97 C102 C106 122.6(4)
C101 C102 C97 116.5(5)
C101 C102 C106 120.9(4)
C104 C103 C98 112.3(4)
C104 C103 C105 110.6(5)
C105 C103 C98 111.7(5)
C102 C106 C107 111.7(4)
C102 C106 C108 110.0(4)
C107 C106 C108 110.7(4)

loop_
_geom_bond_atom_site_label_1
_geom_bond_atom_site_label_2
_geom_bond_distance
N1 C1 1.338(6)
N1 C2 1.394(5)
N1 C4 1.449(6)
N2 C1 1.362(5)
N2 C3 1.377(6)
N2 C16 1.449(6)
N3 N4 1.298(5)
N3 C1 1.359(5)
N4 N5 1.328(4)
N5 C28 1.351(5)
N6 C28 1.353(5)
N6 C29 1.396(5)
N6 C31 1.448(5)
N7 C28 1.348(5)
N7 C30 1.397(5)
N7 C43 1.444(5)
N8 C55 1.356(5)
N8 C56 1.393(4)
N8 C58 1.444(5)
N9 C55 1.351(4)
N9 C57 1.392(5)
N9 C70 1.450(5)
N10 N11 1.307(4)
N10 C55 1.361(4)
N11 N12 1.318(4)
N12 C82 1.360(5)
N13 C82 1.349(5)
N13 C83 1.397(5)
N13 C85 1.441(6)
N14 C82 1.355(5)
N14 C84 1.390(5)
N14 C97 1.448(5)
C2 C3 1.349(7)
C4 C5 1.388(6)
C4 C9 1.409(5)
C5 C6 1.387(7)
C5 C10 1.510(7)
C6 C7 1.382(7)
C7 C8 1.373(6)
C8 C9 1.389(6)
C9 C13 1.511(6)
C10 C11 1.549(9)
C10 C12 1.542(10)
C13 C14 1.507(6)
C13 C15 1.555(6)
C16 C17 1.405(8)
C16 C21 1.404(6)
C17 C18 1.390(9)
C17 C22 1.554(9)
C18 C19 1.382(8)
C19 C20 1.364(9)
C20 C21 1.390(8)
C21 C25 1.515(8)
C22 C23 1.429(9)
C22 C24 1.452(10)
C25 C26 1.552(7)
C25 C27 1.524(7)
C29 C30 1.341(5)
C31 C32 1.392(6)
C31 C36 1.406(6)
C32 C33 1.390(6)
C32 C37 1.515(6)
C33 C34 1.358(8)
C34 C35 1.382(7)
C35 C36 1.376(6)
C36 C40 1.501(6)
C37 C38 1.502(7)
C37 C39 1.536(6)
C40 C41 1.531(8)
C40 C42 1.521(8)
C43 C44 1.398(6)
C43 C48 1.399(6)
C44 C45 1.398(6)
C44 C49 1.520(6)
C45 C46 1.377(6)
C46 C47 1.394(6)
C47 C48 1.391(5)
C48 C52 1.535(5)
C49 C50 1.519(6)
C49 C51 1.527(6)
C52 C53 1.494(7)
C52 C54 1.505(6)
C56 C57 1.319(5)
C58 C59 1.409(5)
C58 C63 1.387(6)
C59 C60 1.389(6)
C59 C64 1.514(6)
C60 C61 1.384(7)
C61 C62 1.363(6)
C62 C63 1.403(6)
C63 C67 1.518(6)
C64 C65 1.506(6)
C64 C66 1.502(6)
C67 C68 1.472(7)
C67 C69 1.488(7)
C70 C71 1.397(5)
C70 C75 1.398(6)
C71 C72 1.381(7)
C71 C76 1.523(6)
C72 C73 1.384(7)
C73 C74 1.397(7)
C74 C75 1.369(6)
C75 C79 1.529(6)
C76 C77 1.529(7)
C76 C78 1.544(7)
C79 C80 1.522(6)
C79 C81 1.524(6)
C83 C84 1.338(7)
C85 C86 1.381(7)
C85 C90 1.421(6)
C86 C87 1.406(7)
C86 C91 1.531(6)
C87 C88 1.385(7)
C88 C89 1.357(8)
C89 C90 1.413(8)
C90 C94 1.484(7)
C91 C92 1.503(7)
C91 C93 1.534(7)
C94 C95 1.516(8)
C94 C96 1.506(7)
C97 C98 1.402(6)
C97 C102 1.404(6)
C98 C99 1.379(7)
C98 C103 1.526(7)
C99 C100 1.380(7)
C100 C101 1.376(7)
C101 C102 1.397(6)
C102 C106 1.501(7)
C103 C104 1.512(7)
C103 C105 1.526(8)
C106 C107 1.519(7)
C106 C108 1.529(6)
